data_1571856
loop_
_publ_author_name
'Carroll, Robert C.'
'Coles, Simon J.'

_publ_section_title
;
 Statistical optimization of guest uptake in crystalline sponges: grading
 structural outcomes.
;
_journal_coeditor_code LT5068
_journal_issue 4
_journal_name_full IUCrJ
_journal_paper_doi 10.1107/S2052252524004871
_journal_volume 11
_journal_year 2024
_chemical_formula_moiety 'C36 H24 I6 N12 Zn3'
_chemical_formula_sum 'C36 H24 I6 N12 Zn3'
_chemical_formula_weight 1582.18
_chemical_name_systematic catena-[bis(mu-2,4,6-tri(pyridin-4-yl)-1,3,5-triazine)-hexaiodo-tri-zinc
_space_group_crystal_system monoclinic
_space_group_IT_number 15
_space_group_name_Hall '-C 2yc'
_space_group_name_H-M_alt 'C 1 2/c 1'
_atom_sites_solution_hydrogens geom
_atom_sites_solution_primary dual
_audit_creation_date 2024-01-26
_audit_creation_method
;
Olex2 1.5-alpha
(compiled 2023.11.24 svn.r209d9fb2 for OlexSys, GUI svn.r6869)
;
_cell_angle_alpha 90
_cell_angle_beta 101.076(6)
_cell_angle_gamma 90
_cell_formula_units_Z 8
_cell_length_a 34.4800(19)
_cell_length_b 15.0207(4)
_cell_length_c 30.258(2)
_cell_measurement_reflns_used 7145
_cell_measurement_temperature 100(2)
_cell_measurement_theta_max 72.5150
_cell_measurement_theta_min 2.6600
_cell_volume 15379.1(14)
_computing_cell_refinement 'CrysAlisPro 1.171.41.122a (Rigaku OD, 2021)'
_computing_data_collection 'CrysAlisPro 1.171.41.122a (Rigaku OD, 2021)'
_computing_data_reduction 'CrysAlisPro 1.171.41.122a (Rigaku OD, 2021)'
_computing_molecular_graphics 'Olex2 1.5-alpha (Dolomanov et al., 2009)'
_computing_publication_material 'Olex2 1.5-alpha (Dolomanov et al., 2009)'
_computing_structure_refinement 'SHELXL 2016/6 (Sheldrick, 2015)'
_computing_structure_solution 'SHELXT 2014/5 (Sheldrick, 2014)'
_diffrn_ambient_environment N~2~
_diffrn_ambient_temperature 100(2)
_diffrn_detector 'hybrid pixel array detector'
_diffrn_detector_area_resol_mean 10
_diffrn_detector_dtime 0.000
_diffrn_detector_type 'Rigaku, HyPix 6000HE'
_diffrn_measured_fraction_theta_full 0.987
_diffrn_measured_fraction_theta_max 0.985
_diffrn_measurement_details
;
List of Runs (angles in degrees, time in seconds):

  # Type    Start    End  Width  t~exp~   \w     \q     \k     \f   Frames
--------------------------------------------------------------------------
  1  \w   -172.00 -93.00   0.50    6.00    -- -103.00 -24.00 170.00  158
  2  \w    -90.00 -64.00   0.50    6.00    -- -103.00  77.00 120.00   52
  3  \w    -69.00 -31.00   0.50    6.00    -- -103.00  61.00   0.00   76
  4  \w    -63.00 -32.00   0.50    6.00    -- -103.00  61.00  90.00   62
  5  \w    -60.00 -30.00   0.50    6.00    -- -103.00  61.00 -30.00   60
  6  \w   -147.00-104.00   0.50    6.00    -- -103.00 -30.00-120.00   86
  7  \w   -103.00 -31.00   0.50    6.00    -- -103.00  77.00 -60.00  144
  8  \w    -66.00 -31.00   0.50    6.00    -- -103.00  61.00-120.00   70
  9  \w    -98.00 -68.00   0.50    6.00    -- -103.00  77.00  90.00   60
 10  \w    -55.00 -30.00   0.50    6.00    -- -103.00  77.00  90.00   50
 11  \w    -57.00 -30.00   0.50    6.00    -- -103.00  61.00 -60.00   54
 12  \w    -68.00 -33.00   0.50    6.00    -- -103.00  61.00  60.00   70
 13  \w    -65.00 -30.00   0.50    6.00    -- -103.00  61.00-180.00   70
 14  \w    -61.00 -36.00   0.50    6.00    -- -103.00  61.00 120.00   50
 15  \w    102.00 128.00   0.50    6.00    --  101.75  24.00 -24.00   52
 16  \w    104.00 139.00   0.50    6.00    --  101.75 125.00 150.00   70
 17  \w     34.00  62.00   0.50    6.00    --  101.75 -61.00-150.00   56
 18  \w     50.00  96.00   0.50    6.00    --  101.75 -77.00  90.00   92
 19  \w   -118.00 -42.00   0.50    1.00    --  -46.36 -24.00 170.00  152
 20  \w    -24.00   1.00   0.50    1.00    --  -46.36  24.00 -24.00   50
 21  \w    -21.00  24.00   0.50    1.00    --   46.36 -24.00 170.00   90
 22  \w     35.00 116.00   0.50    1.00    --   46.36  24.00 -24.00  162
 23  \w     33.00  90.00   0.50    1.00    --   46.36-125.00-150.00  114
 24  \w    -23.00  20.00   0.50    1.00    --   46.36 -19.00  30.00   86
;
_diffrn_measurement_device 'four-circle diffractometer'
_diffrn_measurement_device_details 'Rigaku Oxford Difffraction, UG2 \k goniometer'
_diffrn_measurement_device_type
; Rigaku 007HF equipped with Varimax confocal mirrors and a UG2 goniometer
 and HyPix 6000HE detector
;
_diffrn_measurement_method 'profile data from \w-scans'
_diffrn_measurement_specimen_support 'MiTeGen loops'
_diffrn_orient_matrix_type 'CrysAlisPro convention (1999,Acta A55,543-557)'
_diffrn_orient_matrix_UB_11 -0.0058274000
_diffrn_orient_matrix_UB_12 0.0092592000
_diffrn_orient_matrix_UB_13 -0.0515163000
_diffrn_orient_matrix_UB_21 -0.0429187000
_diffrn_orient_matrix_UB_22 0.0309109000
_diffrn_orient_matrix_UB_23 -0.0017734000
_diffrn_orient_matrix_UB_31 0.0141620000
_diffrn_orient_matrix_UB_32 0.0973096000
_diffrn_orient_matrix_UB_33 0.0054282000
_diffrn_radiation_collimation 0.3
_diffrn_radiation_monochromator 'Varimax focusing mirrors'
_diffrn_radiation_probe x-ray
_diffrn_radiation_type 'Cu K\a'
_diffrn_radiation_wavelength 1.54184
_diffrn_reflns_av_R_equivalents 0.0429
_diffrn_reflns_av_unetI/netI 0.0356
_diffrn_reflns_Laue_measured_fraction_full 0.987
_diffrn_reflns_Laue_measured_fraction_max 0.985
_diffrn_reflns_limit_h_max 41
_diffrn_reflns_limit_h_min -41
_diffrn_reflns_limit_k_max 17
_diffrn_reflns_limit_k_min -7
_diffrn_reflns_limit_l_max 36
_diffrn_reflns_limit_l_min -36
_diffrn_reflns_number 45320
_diffrn_reflns_point_group_measured_fraction_full 0.987
_diffrn_reflns_point_group_measured_fraction_max 0.985
_diffrn_reflns_theta_full 67.684
_diffrn_reflns_theta_max 68.240
_diffrn_reflns_theta_min 2.612
_diffrn_source 'Rotating anode'
_diffrn_source_current 30.0
_diffrn_source_power 1.2
_diffrn_source_target Cu
_diffrn_source_type 'Rigaku 007 HF'
_diffrn_source_voltage 40.0
_exptl_absorpt_coefficient_mu 20.204
_exptl_absorpt_correction_T_max 0.388
_exptl_absorpt_correction_T_min 0.124
_exptl_absorpt_correction_type analytical
_exptl_absorpt_process_details
;
CrysAlisPro 1.171.41.122a (Rigaku Oxford Diffraction, 2021)
Analytical numeric absorption correction using a multifaceted crystal
model based on expressions derived by R.C. Clark & J.S. Reid.
(Clark, R. C. & Reid, J. S. (1995). Acta Cryst. A51, 887-897)
Empirical absorption correction using spherical harmonics,
implemented in SCALE3 ABSPACK scaling algorithm.
;
_exptl_crystal_colour colourless
_exptl_crystal_colour_primary colourless
_exptl_crystal_density_diffrn 1.367
_exptl_crystal_description block
_exptl_crystal_F_000 5856
_exptl_crystal_size_max 0.23
_exptl_crystal_size_mid 0.11
_exptl_crystal_size_min 0.07
_refine_diff_density_max 0.892
_refine_diff_density_min -0.624
_refine_diff_density_rms 0.109
_refine_ls_extinction_method none
_refine_ls_goodness_of_fit_ref 1.082
_refine_ls_hydrogen_treatment constr
_refine_ls_matrix_type full
_refine_ls_number_parameters 617
_refine_ls_number_reflns 13874
_refine_ls_number_restraints 34
_refine_ls_restrained_S_all 1.091
_refine_ls_R_factor_all 0.0866
_refine_ls_R_factor_gt 0.0678
_refine_ls_shift/su_max 0.000
_refine_ls_shift/su_mean 0.000
_refine_ls_structure_factor_coef Fsqd
_refine_ls_weighting_details 'w=1/[\s^2^(Fo^2^)+(0.1436P)^2^+7.3530P] where P=(Fo^2^+2Fc^2^)/3'
_refine_ls_weighting_scheme calc
_refine_ls_wR_factor_gt 0.2252
_refine_ls_wR_factor_ref 0.2425
_reflns_Friedel_coverage 0.000
_reflns_number_gt 8734
_reflns_number_total 13874
_reflns_threshold_expression 'I > 2\s(I)'
_cod_data_source_file lt5068.cif
_cod_data_source_block 25_10_48b
_cod_original_cell_volume 15379.3(14)
_cod_database_code 1571856
_shelx_shelxl_version_number 2016/6
_chemical_oxdiff_formula '(Zn3 I6 N12 H24 C36) (C15 H16 O3)2 (C6 H12)2'
_chemical_oxdiff_usercomment JP-9300-04
_shelx_space_group_comment
;
The symmetry employed for this shelxl refinement is uniquely defined
by the following loop, which should always be used as a source of
symmetry information in preference to the above space-group names.
They are only intended as comments.
;
_shelx_estimated_absorpt_t_max 0.332
_shelx_estimated_absorpt_t_min 0.090
_olex2_refinement_description
;
1. Fixed Uiso
 At 1.2 times of:
  All C(H) groups
2. Restrained distances
 I304-Zn32 \\sim I404-Zn42
 with sigma of 0.02
 I303-Zn32 \\sim I403-Zn42
 with sigma of 0.02
 I303-N306 \\sim I403-N306
 with sigma of 0.04
 Zn32-N306 \\sim Zn42-N306
 with sigma of 0.02
 Zn32-N307 \\sim Zn42-N307
 with sigma of 0.02
 I303-N307 \\sim I403-N307
 with sigma of 0.04
 I304-I303 \\sim I404-I403
 with sigma of 0.04
 I304-N306 \\sim I404-N306
 with sigma of 0.04
 I304-N307 \\sim I404-N307
 with sigma of 0.04
 I305-I306 \\sim I405-I406
 with sigma of 0.04
 I305-Zn33 \\sim I405-Zn43
 with sigma of 0.02
 I305-N312 \\sim I405-N312
 with sigma of 0.04
 I306-N312 \\sim I406-N312
 with sigma of 0.04
 I306-Zn33 \\sim I406-Zn43
 with sigma of 0.02
 Zn33-N312 \\sim Zn43-N312
 with sigma of 0.02
 I12-Zn52 \\sim I303-Zn32
 with sigma of 0.02
 I2-Zn52 \\sim I304-Zn32
 with sigma of 0.02
 Zn52-N307 \\sim Zn42-N307
 with sigma of 0.02
 Zn52-N306 \\sim Zn42-N306
 with sigma of 0.02
 I301-Zn31 \\sim I1-Zn
 with sigma of 0.02
 I302-Zn31 \\sim I3-Zn
 with sigma of 0.02
 Zn31-N301 \\sim Zn-N301
 with sigma of 0.02
 I301-I302 \\sim I1-I3
 with sigma of 0.04
 I301-N301 \\sim I1-N301
 with sigma of 0.04
 I302-N301 \\sim I3-N301
 with sigma of 0.04
 I4-Zn10 \\sim I3-Zn
 with sigma of 0.02
 I6-Zn10 \\sim I1-Zn
 with sigma of 0.02
3. Others
 1*[Sof(I301)+Sof(I302)+Sof(Zn31)]+1*[Sof(Zn)+Sof(I3)+Sof(I1)]+1*[Sof(I4)+
 Sof(I6)+Sof(Zn10)]=1 with esd of 0.00001
 Sof(I406)=Sof(Zn43)=Sof(I405)=1-FVAR(1)
 Sof(I305)=Sof(I306)=Sof(Zn33)=FVAR(1)
 Sof(I301)=Sof(I302)=Sof(Zn31)=FVAR(2)
 Sof(Zn)=Sof(I3)=Sof(I1)=FVAR(3)
 Sof(I4)=Sof(I6)=Sof(Zn10)=FVAR(4)
 Fixed Sof: I304(0.41044) I303(0.41044) Zn32(0.41044) I404(0.55975)
 Zn42(0.55975) I403(0.55975) I2(0.02981) Zn52(0.02981) I12(0.02981)
 Fixed Uiso: I2(0.08) Zn52(0.08) I12(0.08) I4(0.08) I6(0.08) Zn10(0.08)
4.a Aromatic/amide H refined with riding coordinates:
 C332(H332), C333(H333), C313(H313), C312(H312), C322(H322), C323(H323),
 C336(H336), C335(H335), C314(H314), C315(H315), C317(H317), C305(H305),
 C304(H304), C318(H318), C301(H301), C310(H310), C328(H328), C329(H329),
 C311(H311), C302(H302), C330(H330), C331(H331), C320(H320), C319(H319)
;
_smtbx_masks_void_probe_radius 1.2
_smtbx_masks_void_truncation_radius 1.2
_olex2_date_sample_data_collection 2022-07-28
_olex2_date_sample_submission 2022-07-28
_olex2_submission_original_sample_id 25_10_48b
_olex2_submission_special_instructions 'No special instructions were received'
_oxdiff_exptl_absorpt_empirical_details
;
Empirical correction (ABSPACK) includes:
- Absorption correction using spherical harmonics
- Frame scaling
- Detector area scaling
- B-factor correction
;
_oxdiff_exptl_absorpt_empirical_full_max 3.298
_oxdiff_exptl_absorpt_empirical_full_min 0.386

loop_
_space_group_symop_operation_xyz
'x, y, z'
'-x, y, -z+1/2'
'x+1/2, y+1/2, z'
'-x+1/2, y+1/2, -z+1/2'
'-x, -y, -z'
'x, -y, z-1/2'
'-x+1/2, -y+1/2, -z'
'x+1/2, -y+1/2, z-1/2'

loop_
_atom_site_label
_atom_site_type_symbol
_atom_site_fract_x
_atom_site_fract_y
_atom_site_fract_z
_atom_site_U_iso_or_equiv
_atom_site_adp_type
_atom_site_occupancy
_atom_site_site_symmetry_order
_atom_site_calc_flag
_atom_site_refinement_flags_posn
_atom_site_refinement_flags_adp
_atom_site_refinement_flags_occupancy
_atom_site_disorder_assembly
_atom_site_disorder_group
I305 I 0.52255(12) 1.1512(3) 0.63157(18) 0.209(3) Uani 0.517(11) 1 d D . P A 1
I306 I 0.62091(16) 1.2314(2) 0.56163(16) 0.220(3) Uani 0.517(11) 1 d D . P A 1
I304 I 0.39214(15) 0.2598(3) 0.39962(18) 0.174(2) Uani 0.4104 1 d D . P B 1
I301 I 0.12560(9) 1.15913(14) 0.19360(8) 0.1254(8) Uani 0.470(3) 1 d D . P C 1
I303 I 0.35041(13) 0.4073(5) 0.51940(16) 0.1697(15) Uani 0.4104 1 d D . P B 1
Zn33 Zn 0.57915(9) 1.1238(2) 0.59384(13) 0.0720(11) Uani 0.517(11) 1 d D . P A 1
I302 I 0.23125(8) 1.23316(15) 0.29313(10) 0.1327(8) Uani 0.470(3) 1 d D . P C 1
Zn32 Zn 0.37204(14) 0.3989(4) 0.4428(3) 0.118(2) Uani 0.4104 1 d D . P B 1
Zn31 Zn 0.17009(15) 1.1393(3) 0.26918(17) 0.1000(11) Uani 0.470(3) 1 d D . P C 1
N304 N 0.21905(17) 0.5516(3) 0.2748(2) 0.096(2) Uani 1 1 d . . . . .
N310 N 0.5717(2) 0.7769(4) 0.4399(3) 0.0947(18) Uani 1 1 d . . . . .
N308 N 0.51872(19) 0.7315(4) 0.4748(2) 0.0956(19) Uani 1 1 d . . . . .
N312 N 0.5625(2) 1.0207(4) 0.5490(3) 0.0985(19) Uani 1 1 d D . . . .
N302 N 0.23376(18) 0.6902(4) 0.3133(3) 0.100(2) Uani 1 1 d . . . . .
N303 N 0.18130(17) 0.6809(3) 0.2509(2) 0.095(2) Uani 1 1 d . . . . .
N305 N 0.1197(2) 0.4511(4) 0.1411(3) 0.111(2) Uani 1 1 d . . . . .
N309 N 0.5370(2) 0.6432(4) 0.4158(3) 0.0961(19) Uani 1 1 d . . . . .
C334 C 0.5506(2) 0.8707(4) 0.4962(3) 0.091(2) Uani 1 1 d . . . . .
C321 C 0.4820(2) 0.5994(5) 0.4493(4) 0.097(2) Uani 1 1 d . . . . .
N301 N 0.1867(3) 1.0067(4) 0.2787(4) 0.132(3) Uani 1 1 d D . . . .
C332 C 0.5331(2) 0.9662(5) 0.5502(3) 0.096(2) Uani 1 1 d . . . . .
H332 H 0.515334 0.980323 0.569560 0.115 Uiso 1 1 calc R U . . .
C333 C 0.5266(2) 0.8904(5) 0.5252(3) 0.088(2) Uani 1 1 d . . . . .
H333 H 0.505438 0.851814 0.528154 0.106 Uiso 1 1 calc R U . . .
C306 C 0.2050(2) 0.7254(4) 0.2826(3) 0.099(3) Uani 1 1 d . . . . .
C308 C 0.2401(2) 0.6026(4) 0.3083(3) 0.093(2) Uani 1 1 d . . . . .
C307 C 0.1902(2) 0.5946(4) 0.2474(3) 0.089(2) Uani 1 1 d . . . . .
C326 C 0.5476(3) 0.7867(5) 0.4679(3) 0.097(3) Uani 1 1 d . . . . .
C324 C 0.5144(3) 0.6609(5) 0.4456(3) 0.101(3) Uani 1 1 d . . . . .
N306 N 0.3294(2) 0.4692(4) 0.3998(3) 0.138(4) Uani 1 1 d D . . . .
C325 C 0.5649(2) 0.7031(5) 0.4136(3) 0.095(2) Uani 1 1 d . . . . .
C316 C 0.2704(2) 0.5581(4) 0.3396(3) 0.098(2) Uani 1 1 d . . . . .
C313 C 0.1728(2) 0.4547(4) 0.2033(3) 0.106(3) Uani 1 1 d . . . . .
H313 H 0.193646 0.424152 0.222460 0.127 Uiso 1 1 calc R U . . .
C309 C 0.1659(2) 0.5450(4) 0.2104(3) 0.090(2) Uani 1 1 d . . . . .
C312 C 0.1498(3) 0.4118(5) 0.1690(3) 0.117(3) Uani 1 1 d . . . . .
H312 H 0.155000 0.350818 0.164233 0.140 Uiso 1 1 calc R U . . .
C322 C 0.4649(3) 0.5930(6) 0.4836(4) 0.113(3) Uani 1 1 d . . . . .
H322 H 0.474918 0.628448 0.509279 0.135 Uiso 1 1 calc R U . . .
C303 C 0.1987(2) 0.8236(5) 0.2824(4) 0.114(3) Uani 1 1 d . . . . .
N311 N 0.6436(4) 0.6585(5) 0.3229(5) 0.157(4) Uani 1 1 d . . . . .
C327 C 0.5914(2) 0.6891(5) 0.3822(3) 0.101(2) Uani 1 1 d . . . . .
C323 C 0.4323(3) 0.5373(6) 0.4858(4) 0.116(3) Uani 1 1 d . . . . .
H323 H 0.420675 0.536058 0.511832 0.139 Uiso 1 1 calc R U . . .
C336 C 0.5858(4) 1.0067(7) 0.5183(5) 0.135(4) Uani 1 1 d . . . . .
H336 H 0.605317 1.049360 0.514918 0.162 Uiso 1 1 calc R U . . .
C335 C 0.5812(3) 0.9289(6) 0.4913(4) 0.123(3) Uani 1 1 d . . . . .
H335 H 0.598112 0.916895 0.470646 0.148 Uiso 1 1 calc R U . . .
C314 C 0.3214(3) 0.5564(5) 0.4052(4) 0.133(4) Uani 1 1 d . . . . .
H314 H 0.336401 0.587356 0.430168 0.160 Uiso 1 1 calc R U . . .
C315 C 0.2927(3) 0.6019(5) 0.3762(4) 0.126(4) Uani 1 1 d . . . . .
H315 H 0.288225 0.663164 0.381188 0.151 Uiso 1 1 calc R U . . .
C317 C 0.2776(3) 0.4687(5) 0.3358(4) 0.123(4) Uani 1 1 d . . . . .
H317 H 0.262464 0.435433 0.311837 0.148 Uiso 1 1 calc R U . . .
N307 N 0.4185(2) 0.4866(5) 0.4503(4) 0.128(3) Uani 1 1 d D . . . .
C305 C 0.2145(4) 0.9732(7) 0.3095(5) 0.143(4) Uani 1 1 d . . . . .
H305 H 0.229384 1.011462 0.331367 0.171 Uiso 1 1 calc R U . . .
C304 C 0.2233(3) 0.8782(5) 0.3110(5) 0.149(5) Uani 1 1 d . . . . .
H304 H 0.245534 0.855094 0.331281 0.179 Uiso 1 1 calc R U . . .
C318 C 0.3067(3) 0.4265(5) 0.3667(4) 0.148(5) Uani 1 1 d . . . . .
H318 H 0.310482 0.364308 0.363809 0.178 Uiso 1 1 calc R U . . .
C301 C 0.1655(4) 0.9534(7) 0.2523(5) 0.153(5) Uani 1 1 d . . . . .
H301 H 0.145194 0.978227 0.229973 0.184 Uiso 1 1 calc R U . . .
C310 C 0.1371(3) 0.5860(5) 0.1809(4) 0.161(6) Uani 1 1 d . . . . .
H310 H 0.133196 0.648462 0.182477 0.193 Uiso 1 1 calc R U . . .
C328 C 0.5813(4) 0.6247(9) 0.3483(5) 0.147(4) Uani 1 1 d . . . . .
H328 H 0.558011 0.589747 0.345680 0.176 Uiso 1 1 calc R U . . .
C329 C 0.6074(5) 0.6150(9) 0.3189(6) 0.160(5) Uani 1 1 d . . . . .
H329 H 0.599950 0.575721 0.294100 0.192 Uiso 1 1 calc R U . . .
C311 C 0.1130(4) 0.5342(6) 0.1479(4) 0.166(6) Uani 1 1 d . . . . .
H311 H 0.090780 0.561668 0.129596 0.200 Uiso 1 1 calc R U . . .
C302 C 0.1694(4) 0.8615(5) 0.2531(4) 0.141(4) Uani 1 1 d . . . . .
H302 H 0.151335 0.825662 0.233029 0.170 Uiso 1 1 calc R U . . .
C330 C 0.6492(5) 0.7167(7) 0.3564(5) 0.155(5) Uani 1 1 d . . . . .
H330 H 0.671846 0.753405 0.358346 0.186 Uiso 1 1 calc R U . . .
C331 C 0.6278(4) 0.7313(7) 0.3877(5) 0.132(4) Uani 1 1 d . . . . .
H331 H 0.636968 0.768891 0.412810 0.159 Uiso 1 1 calc R U . . .
C320 C 0.4654(4) 0.5491(10) 0.4108(5) 0.171(6) Uani 1 1 d . . . . .
H320 H 0.474926 0.552522 0.383396 0.206 Uiso 1 1 calc R U . . .
I404 I 0.38194(8) 0.26078(14) 0.42229(13) 0.1773(17) Uani 0.5597 1 d D . P B 2
Zn42 Zn 0.36810(16) 0.4112(4) 0.4523(2) 0.194(4) Uani 0.5597 1 d D . P B 2
I403 I 0.34368(17) 0.4420(5) 0.5229(2) 0.297(4) Uani 0.5597 1 d D . P B 2
I406 I 0.61504(6) 1.23855(13) 0.55545(9) 0.0877(10) Uani 0.483(11) 1 d D . P A 2
Zn43 Zn 0.5808(2) 1.1204(4) 0.5963(2) 0.165(4) Uani 0.483(11) 1 d D . P A 2
I405 I 0.52405(6) 1.15119(14) 0.63719(8) 0.0878(9) Uani 0.483(11) 1 d D . P A 2
I2 I 0.3605(5) 0.2621(11) 0.4564(5) 0.080 Uiso 0.0298 1 d D U P B 3
Zn52 Zn 0.3660(5) 0.4315(14) 0.4585(6) 0.080 Uiso 0.0298 1 d D U P B 3
I12 I 0.3414(9) 0.4401(18) 0.5321(8) 0.080 Uiso 0.0298 1 d D U P B 3
C319 C 0.4343(4) 0.4943(10) 0.4161(6) 0.173(6) Uani 1 1 d . . . . .
H319 H 0.423500 0.458163 0.390917 0.208 Uiso 1 1 calc R U . . .
Zn Zn 0.1858(2) 1.1444(3) 0.2861(3) 0.175(3) Uani 0.513(3) 1 d D . P C 2
I3 I 0.25017(13) 1.2176(2) 0.3206(2) 0.242(3) Uani 0.513(3) 1 d D . P C 2
I1 I 0.14798(19) 1.1845(3) 0.2077(2) 0.261(3) Uani 0.513(3) 1 d D . P C 2
I4 I 0.2565(9) 1.198(2) 0.3586(9) 0.080 Uiso 0.0169(12) 1 d D U P D 3
I6 I 0.1836(9) 1.207(2) 0.2263(9) 0.080 Uiso 0.0169(12) 1 d D U P D 3
Zn10 Zn 0.1893(12) 1.169(5) 0.3094(10) 0.080 Uiso 0.0169(12) 1 d D U P D 3

loop_
_atom_site_aniso_label
_atom_site_aniso_U_11
_atom_site_aniso_U_22
_atom_site_aniso_U_33
_atom_site_aniso_U_23
_atom_site_aniso_U_13
_atom_site_aniso_U_12
I305 0.219(4) 0.159(3) 0.198(4) -0.033(2) -0.091(3) 0.097(3)
I306 0.272(5) 0.0790(15) 0.235(4) 0.0298(16) -0.135(4) -0.0524(18)
I304 0.180(3) 0.0836(16) 0.226(4) 0.003(2) -0.042(2) 0.0325(14)
I301 0.1868(19) 0.0604(8) 0.1173(10) 0.0088(7) -0.0004(11) 0.0237(9)
I303 0.1000(14) 0.224(4) 0.169(2) 0.119(2) -0.0158(15) -0.0117(17)
Zn33 0.0721(16) 0.0453(19) 0.0852(19) -0.0006(14) -0.0184(14) 0.0025(11)
I302 0.1480(17) 0.0545(8) 0.1958(19) -0.0316(9) 0.0339(13) -0.0235(9)
Zn32 0.0686(19) 0.073(3) 0.190(5) 0.032(2) -0.030(2) -0.0191(16)
Zn31 0.125(3) 0.0392(14) 0.128(2) -0.0057(12) 0.0035(17) 0.0039(13)
N304 0.087(3) 0.042(3) 0.137(5) 0.002(3) -0.032(3) -0.004(2)
N310 0.091(4) 0.071(4) 0.108(5) -0.008(3) -0.018(4) -0.003(3)
N308 0.095(4) 0.062(3) 0.108(4) -0.004(3) -0.034(3) -0.003(3)
N312 0.103(4) 0.073(4) 0.104(5) -0.010(3) -0.021(4) -0.011(3)
N302 0.092(4) 0.045(3) 0.143(5) -0.004(3) -0.029(4) -0.013(2)
N303 0.091(3) 0.041(3) 0.132(5) 0.009(3) -0.031(3) -0.003(2)
N305 0.116(4) 0.047(3) 0.138(5) 0.008(3) -0.056(4) -0.005(3)
N309 0.094(4) 0.066(4) 0.113(5) -0.010(3) -0.018(4) -0.001(3)
C334 0.097(5) 0.054(4) 0.103(5) -0.008(3) -0.027(4) -0.007(3)
C321 0.091(5) 0.060(4) 0.120(6) -0.002(4) -0.032(5) 0.000(3)
N301 0.151(7) 0.043(3) 0.199(9) 0.005(5) 0.020(7) 0.013(4)
C332 0.080(4) 0.072(4) 0.119(6) 0.001(4) -0.023(4) -0.006(3)
C333 0.087(4) 0.058(4) 0.102(5) -0.001(3) -0.026(4) -0.008(3)
C306 0.104(5) 0.036(3) 0.138(6) 0.003(3) -0.027(5) -0.004(3)
C308 0.086(4) 0.045(3) 0.130(6) 0.000(3) -0.028(4) -0.012(3)
C307 0.086(4) 0.048(3) 0.113(5) 0.005(3) -0.028(4) 0.001(3)
C326 0.095(5) 0.058(4) 0.113(6) -0.008(4) -0.041(5) -0.002(4)
C324 0.096(5) 0.065(4) 0.117(6) -0.003(4) -0.044(5) -0.002(4)
N306 0.115(5) 0.054(3) 0.201(8) 0.030(4) -0.077(5) -0.026(3)
C325 0.104(5) 0.058(4) 0.104(5) -0.005(4) -0.029(4) 0.009(4)
C316 0.094(4) 0.046(3) 0.134(6) 0.011(3) -0.027(4) -0.018(3)
C313 0.113(5) 0.047(3) 0.130(6) 0.005(4) -0.046(5) 0.011(3)
C309 0.087(4) 0.043(3) 0.118(5) 0.006(3) -0.033(4) -0.008(3)
C312 0.118(5) 0.049(4) 0.149(7) 0.009(4) -0.058(5) 0.004(3)
C322 0.105(6) 0.070(5) 0.139(8) -0.004(5) -0.036(6) -0.018(4)
C303 0.105(5) 0.042(3) 0.174(9) 0.001(4) -0.023(5) -0.003(3)
N311 0.214(11) 0.048(4) 0.224(12) 0.006(5) 0.079(9) 0.019(5)
C327 0.093(5) 0.060(4) 0.142(7) -0.006(4) 0.005(5) 0.010(3)
C323 0.100(5) 0.075(5) 0.152(8) 0.000(5) -0.030(5) -0.011(4)
C336 0.148(9) 0.082(6) 0.157(10) -0.021(6) -0.016(8) -0.035(6)
C335 0.141(7) 0.083(6) 0.139(8) -0.021(5) 0.012(6) -0.038(5)
C314 0.139(7) 0.063(5) 0.158(8) 0.019(5) -0.070(6) -0.026(4)
C315 0.124(6) 0.046(3) 0.168(8) 0.008(4) -0.069(6) -0.012(4)
C317 0.111(5) 0.058(4) 0.164(8) -0.002(4) -0.066(6) 0.005(4)
N307 0.092(5) 0.076(4) 0.189(9) 0.008(5) -0.045(5) -0.013(4)
C305 0.133(8) 0.069(6) 0.218(13) -0.029(7) 0.014(9) -0.032(6)
C304 0.141(8) 0.043(4) 0.233(13) -0.008(5) -0.042(8) -0.012(4)
C318 0.133(7) 0.046(4) 0.214(11) 0.022(5) -0.094(7) -0.014(4)
C301 0.186(11) 0.061(5) 0.184(11) 0.001(6) -0.037(9) 0.029(6)
C310 0.158(8) 0.047(4) 0.218(12) -0.007(5) -0.116(8) 0.005(4)
C328 0.129(8) 0.138(10) 0.164(11) -0.044(8) 0.004(8) 0.017(7)
C329 0.172(12) 0.096(8) 0.208(14) -0.048(8) 0.028(11) 0.015(8)
C311 0.180(9) 0.065(5) 0.190(10) -0.006(5) -0.127(9) 0.004(5)
C302 0.182(10) 0.043(4) 0.170(10) -0.005(5) -0.038(8) 0.013(5)
C330 0.215(14) 0.074(6) 0.184(12) -0.022(7) 0.058(11) -0.044(7)
C331 0.160(10) 0.083(6) 0.156(10) -0.018(6) 0.035(8) -0.014(6)
C320 0.128(8) 0.178(12) 0.196(13) -0.108(11) 0.002(8) -0.046(8)
I404 0.1543(17) 0.0535(7) 0.259(3) 0.0237(13) -0.123(2) -0.0056(10)
Zn42 0.168(4) 0.082(3) 0.257(6) 0.069(3) -0.150(4) -0.043(2)
I403 0.158(3) 0.312(7) 0.359(6) 0.232(5) -0.108(3) -0.063(3)
I406 0.0998(13) 0.0430(8) 0.1088(12) 0.0020(6) -0.0086(9) -0.0021(6)
Zn43 0.203(6) 0.061(3) 0.172(5) -0.017(3) -0.109(4) 0.018(3)
I405 0.0918(12) 0.0783(12) 0.0851(11) 0.0054(7) -0.0039(8) 0.0197(8)
C319 0.134(9) 0.165(13) 0.211(15) -0.082(11) 0.011(10) -0.084(9)
Zn 0.204(6) 0.0430(15) 0.299(9) -0.017(3) 0.103(5) -0.001(3)
I3 0.203(3) 0.0842(16) 0.482(9) -0.110(3) 0.174(4) -0.0655(18)
I1 0.365(7) 0.116(2) 0.345(6) 0.106(3) 0.180(5) 0.116(3)

loop_
_atom_type_symbol
_atom_type_description
_atom_type_scat_dispersion_real
_atom_type_scat_dispersion_imag
_atom_type_scat_source
C C 0.0181 0.0091 'International Tables Vol C Tables 4.2.6.8 and 6.1.1.4'
H H 0.0000 0.0000 'International Tables Vol C Tables 4.2.6.8 and 6.1.1.4'
I I -0.3257 6.8362 'International Tables Vol C Tables 4.2.6.8 and 6.1.1.4'
N N 0.0311 0.0180 'International Tables Vol C Tables 4.2.6.8 and 6.1.1.4'
Zn Zn -1.5491 0.6778 'International Tables Vol C Tables 4.2.6.8 and 6.1.1.4'

loop_
_exptl_crystal_face_index_h
_exptl_crystal_face_index_k
_exptl_crystal_face_index_l
_exptl_crystal_face_perp_dist
-1 0 0 0.0559
1 0 0 0.0517
0 1 0 0.1100
2 1 0 0.0953
-1 1 0 0.1130
1 -1 0 0.1103
-1 1 1 0.1022
1 -1 -1 0.0996
1 1 0 0.1072
0 0 -1 0.0363
0 0 1 0.0288
-1 0 1 0.0478
1 0 -1 0.0460
-1 0 -1 0.0392
1 0 1 0.0337
-1 -1 1 0.1020

loop_
_geom_angle_atom_site_label_1
_geom_angle_atom_site_label_2
_geom_angle_atom_site_label_3
_geom_angle
_geom_angle_site_symmetry_1
_geom_angle_site_symmetry_3
_geom_angle_publ_flag
I305 Zn33 I306 129.8(2) . . ?
N312 Zn33 I305 106.4(3) . . ?
N312 Zn33 I306 109.9(3) . . ?
N312 Zn33 N305 96.3(3) . 8_566 ?
N305 Zn33 I305 104.6(3) 8_566 . ?
N305 Zn33 I306 104.7(3) 8_566 . ?
I303 Zn32 I304 129.6(3) . . ?
N306 Zn32 I304 108.5(4) . . ?
N306 Zn32 I303 104.4(4) . . ?
N307 Zn32 I304 106.9(4) . . ?
N307 Zn32 I303 103.0(5) . . ?
N307 Zn32 N306 100.9(4) . . ?
I301 Zn31 I302 121.7(2) . . ?
N301 Zn31 I301 110.1(4) . . ?
N301 Zn31 I302 107.6(3) . . ?
N311 Zn31 I301 114.9(5) 3_455 . ?
N311 Zn31 I302 99.8(4) 3_455 . ?
N311 Zn31 N301 100.4(4) 3_455 . ?
C307 N304 C308 114.6(6) . . ?
C326 N310 C325 114.3(7) . . ?
C326 N308 C324 111.6(8) . . ?
C332 N312 Zn33 124.8(7) . . ?
C332 N312 C336 119.0(8) . . ?
C332 N312 Zn43 124.5(8) . . ?
C336 N312 Zn33 116.0(6) . . ?
C336 N312 Zn43 116.1(6) . . ?
C306 N302 C308 115.0(6) . . ?
C306 N303 C307 115.4(5) . . ?
C312 N305 Zn33 121.4(5) . 8_465 ?
C311 N305 Zn33 120.3(5) . 8_465 ?
C311 N305 C312 117.7(6) . . ?
C324 N309 C325 115.1(7) . . ?
C333 C334 C326 124.4(8) . . ?
C333 C334 C335 120.1(7) . . ?
C335 C334 C326 115.6(10) . . ?
C322 C321 C324 125.3(8) . . ?
C322 C321 C320 116.5(10) . . ?
C320 C321 C324 117.9(12) . . ?
C305 N301 Zn31 128.0(8) . . ?
C305 N301 Zn 109.3(8) . . ?
C301 N301 Zn31 114.2(8) . . ?
C301 N301 C305 117.7(8) . . ?
C301 N301 Zn 132.9(8) . . ?
N312 C332 H332 118.2 . . ?
N312 C332 C333 123.7(9) . . ?
C333 C332 H332 118.2 . . ?
C334 C333 C332 119.2(8) . . ?
C334 C333 H333 120.4 . . ?
C332 C333 H333 120.4 . . ?
N302 C306 C303 118.8(6) . . ?
N303 C306 N302 125.6(6) . . ?
N303 C306 C303 115.6(6) . . ?
N304 C308 C316 116.5(6) . . ?
N302 C308 N304 124.0(6) . . ?
N302 C308 C316 119.5(6) . . ?
N304 C307 N303 125.1(6) . . ?
N304 C307 C309 118.5(6) . . ?
N303 C307 C309 116.4(5) . . ?
N310 C326 N308 128.1(7) . . ?
N310 C326 C334 118.4(8) . . ?
N308 C326 C334 113.5(10) . . ?
N308 C324 C321 115.3(10) . . ?
N309 C324 N308 126.1(8) . . ?
N309 C324 C321 118.6(8) . . ?
C314 N306 Zn32 123.8(6) . . ?
C314 N306 Zn42 115.5(6) . . ?
C314 N306 Zn52 105.5(9) . . ?
C318 N306 Zn32 118.7(6) . . ?
C318 N306 C314 117.4(6) . . ?
C318 N306 Zn42 125.8(5) . . ?
C318 N306 Zn52 134.7(8) . . ?
N310 C325 C327 116.1(8) . . ?
N309 C325 N310 124.6(9) . . ?
N309 C325 C327 119.2(7) . . ?
C315 C316 C308 122.0(7) . . ?
C317 C316 C308 121.4(7) . . ?
C317 C316 C315 116.6(7) . . ?
C309 C313 H313 120.4 . . ?
C312 C313 H313 120.4 . . ?
C312 C313 C309 119.3(6) . . ?
C313 C309 C307 121.3(6) . . ?
C310 C309 C307 120.8(6) . . ?
C310 C309 C313 117.8(7) . . ?
N305 C312 C313 123.1(7) . . ?
N305 C312 H312 118.5 . . ?
C313 C312 H312 118.5 . . ?
C321 C322 H322 117.6 . . ?
C321 C322 C323 124.9(10) . . ?
C323 C322 H322 117.6 . . ?
C304 C303 C306 121.4(8) . . ?
C302 C303 C306 120.9(7) . . ?
C302 C303 C304 117.6(8) . . ?
C329 N311 Zn31 113.4(11) . 3_545 ?
C329 N311 Zn 129.5(10) . 3_545 ?
C329 N311 Zn10 151(2) . 3_545 ?
C330 N311 Zn31 133.3(10) . 3_545 ?
C330 N311 C329 111.7(12) . . ?
C330 N311 Zn 118.8(11) . 3_545 ?
C330 N311 Zn10 97(2) . 3_545 ?
C328 C327 C325 118.5(9) . . ?
C331 C327 C325 121.5(9) . . ?
C331 C327 C328 119.7(11) . . ?
C322 C323 H323 121.1 . . ?
N307 C323 C322 117.8(12) . . ?
N307 C323 H323 121.1 . . ?
N312 C336 H336 119.7 . . ?
N312 C336 C335 120.5(10) . . ?
C335 C336 H336 119.7 . . ?
C334 C335 C336 117.1(11) . . ?
C334 C335 H335 121.4 . . ?
C336 C335 H335 121.4 . . ?
N306 C314 H314 118.6 . . ?
N306 C314 C315 122.8(8) . . ?
C315 C314 H314 118.6 . . ?
C316 C315 H315 120.1 . . ?
C314 C315 C316 119.7(8) . . ?
C314 C315 H315 120.1 . . ?
C316 C317 H317 119.7 . . ?
C316 C317 C318 120.6(7) . . ?
C318 C317 H317 119.7 . . ?
C323 N307 Zn32 127.4(10) . . ?
C323 N307 Zn42 117.3(10) . . ?
C323 N307 Zn52 108.7(11) . . ?
C319 N307 Zn32 114.7(8) . . ?
C319 N307 C323 117.9(10) . . ?
C319 N307 Zn42 124.4(8) . . ?
C319 N307 Zn52 131.7(10) . . ?
N301 C305 H305 119.3 . . ?
N301 C305 C304 121.4(10) . . ?
C304 C305 H305 119.3 . . ?
C303 C304 C305 117.9(10) . . ?
C303 C304 H304 121.1 . . ?
C305 C304 H304 121.1 . . ?
N306 C318 C317 122.7(8) . . ?
N306 C318 H318 118.7 . . ?
C317 C318 H318 118.7 . . ?
N301 C301 H301 117.4 . . ?
N301 C301 C302 125.3(11) . . ?
C302 C301 H301 117.4 . . ?
C309 C310 H310 120.8 . . ?
C309 C310 C311 118.4(7) . . ?
C311 C310 H310 120.8 . . ?
C327 C328 H328 122.0 . . ?
C329 C328 C327 116.1(12) . . ?
C329 C328 H328 122.0 . . ?
N311 C329 H329 117.5 . . ?
C328 C329 N311 125.1(12) . . ?
C328 C329 H329 117.5 . . ?
N305 C311 C310 123.3(7) . . ?
N305 C311 H311 118.3 . . ?
C310 C311 H311 118.3 . . ?
C303 C302 C301 119.6(10) . . ?
C303 C302 H302 120.2 . . ?
C301 C302 H302 120.2 . . ?
N311 C330 H330 115.2 . . ?
N311 C330 Zn10 48.1(14) . 3_545 ?
C331 C330 N311 129.7(13) . . ?
C331 C330 H330 115.2 . . ?
C331 C330 Zn10 169.9(19) . 3_545 ?
Zn10 C330 H330 68.2 3_545 . ?
C327 C331 H331 121.5 . . ?
C330 C331 C327 116.9(12) . . ?
C330 C331 H331 121.5 . . ?
C321 C320 H320 122.5 . . ?
C319 C320 C321 115.0(14) . . ?
C319 C320 H320 122.5 . . ?
N306 Zn42 N307 99.7(4) . . ?
N306 Zn42 I404 103.9(4) . . ?
N306 Zn42 I403 107.9(4) . . ?
N307 Zn42 I404 105.1(4) . . ?
N307 Zn42 I403 110.2(5) . . ?
I403 Zn42 I404 126.6(3) . . ?
N312 Zn43 I406 105.9(4) . . ?
N312 Zn43 I405 107.6(4) . . ?
N305 Zn43 N312 98.8(4) 8_566 . ?
N305 Zn43 I406 112.5(4) 8_566 . ?
N305 Zn43 I405 104.0(4) 8_566 . ?
I405 Zn43 I406 125.0(3) . . ?
N306 Zn52 I2 102.9(9) . . ?
N306 Zn52 I12 119.6(12) . . ?
N307 Zn52 N306 101.2(7) . . ?
N307 Zn52 I2 117.6(10) . . ?
N307 Zn52 I12 122.6(12) . . ?
I12 Zn52 I2 92.1(8) . . ?
N307 C319 C320 127.8(12) . . ?
N307 C319 H319 116.1 . . ?
C320 C319 H319 116.1 . . ?
N301 Zn I3 116.7(4) . . ?
N301 Zn I1 98.6(4) . . ?
N311 Zn N301 101.1(5) 3_455 . ?
N311 Zn I3 113.6(5) 3_455 . ?
N311 Zn I1 101.3(5) 3_455 . ?
I3 Zn I1 122.4(3) . . ?
N311 Zn10 C330 35.2(12) 3_455 3_455 ?
N311 Zn10 I4 131(2) 3_455 . ?
N311 Zn10 I6 110.8(17) 3_455 . ?
C330 Zn10 I4 100.1(18) 3_455 . ?
C330 Zn10 I6 127(3) 3_455 . ?
I4 Zn10 I6 115.5(16) . . ?

loop_
_geom_bond_atom_site_label_1
_geom_bond_atom_site_label_2
_geom_bond_distance
_geom_bond_site_symmetry_2
_geom_bond_publ_flag
I305 Zn33 2.478(5) . ?
I306 Zn33 2.485(5) . ?
I304 Zn32 2.628(8) . ?
I301 Zn31 2.515(4) . ?
I303 Zn32 2.570(8) . ?
Zn33 N312 2.066(7) . ?
Zn33 N305 2.120(7) 8_566 ?
I302 Zn31 2.525(5) . ?
Zn32 N306 2.059(8) . ?
Zn32 N307 2.053(10) . ?
Zn31 N301 2.077(8) . ?
Zn31 N311 2.032(13) 3_455 ?
N304 C308 1.363(9) . ?
N304 C307 1.333(8) . ?
N310 C326 1.306(12) . ?
N310 C325 1.359(10) . ?
N308 C326 1.343(12) . ?
N308 C324 1.370(11) . ?
N312 C332 1.307(11) . ?
N312 C336 1.356(15) . ?
N312 Zn43 2.083(9) . ?
N302 C306 1.334(9) . ?
N302 C308 1.347(9) . ?
N303 C306 1.316(9) . ?
N303 C307 1.340(9) . ?
N305 C312 1.340(9) . ?
N305 C311 1.293(11) . ?
N309 C324 1.327(12) . ?
N309 C325 1.330(11) . ?
C334 C333 1.351(12) . ?
C334 C326 1.518(11) . ?
C334 C335 1.398(13) . ?
C321 C324 1.469(13) . ?
C321 C322 1.295(14) . ?
C321 C320 1.413(13) . ?
N301 C305 1.303(15) . ?
N301 C301 1.261(15) . ?
N301 Zn 2.081(8) . ?
C332 H332 0.9500 . ?
C332 C333 1.361(11) . ?
C333 H333 0.9500 . ?
C306 C303 1.492(9) . ?
C308 C316 1.434(10) . ?
C307 C309 1.468(9) . ?
N306 C314 1.355(12) . ?
N306 C318 1.312(11) . ?
N306 Zn42 2.061(8) . ?
N306 Zn52 2.051(17) . ?
C325 C327 1.453(13) . ?
C316 C315 1.388(11) . ?
C316 C317 1.375(11) . ?
C313 H313 0.9500 . ?
C313 C309 1.401(10) . ?
C313 C312 1.345(11) . ?
C309 C310 1.348(10) . ?
C312 H312 0.9500 . ?
C322 H322 0.9500 . ?
C322 C323 1.412(14) . ?
C303 C304 1.364(13) . ?
C303 C302 1.336(13) . ?
N311 C329 1.394(18) . ?
N311 C330 1.326(17) . ?
N311 Zn 2.005(13) 3_545 ?
N311 Zn10 1.71(4) 3_545 ?
C327 C328 1.404(15) . ?
C327 C331 1.386(14) . ?
C323 H323 0.9500 . ?
C323 N307 1.328(13) . ?
C336 H336 0.9500 . ?
C336 C335 1.418(14) . ?
C335 H335 0.9500 . ?
C314 H314 0.9500 . ?
C314 C315 1.372(11) . ?
C315 H315 0.9500 . ?
C317 H317 0.9500 . ?
C317 C318 1.387(10) . ?
N307 Zn42 2.085(10) . ?
N307 Zn52 2.050(17) . ?
N307 C319 1.265(18) . ?
C305 H305 0.9500 . ?
C305 C304 1.457(14) . ?
C304 H304 0.9500 . ?
C318 H318 0.9500 . ?
C301 H301 0.9500 . ?
C301 C302 1.387(13) . ?
C310 H310 0.9500 . ?
C310 C311 1.405(11) . ?
C328 H328 0.9500 . ?
C328 C329 1.39(2) . ?
C329 H329 0.9500 . ?
C311 H311 0.9500 . ?
C302 H302 0.9500 . ?
C330 H330 0.9500 . ?
C330 C331 1.325(17) . ?
C330 Zn10 2.28(6) 3_545 ?
C331 H331 0.9500 . ?
C320 H320 0.9500 . ?
C320 C319 1.386(19) . ?
I404 Zn42 2.515(7) . ?
Zn42 I403 2.485(9) . ?
I406 Zn43 2.574(7) . ?
Zn43 I405 2.551(7) . ?
I2 Zn52 2.552(17) . ?
Zn52 I12 2.534(16) . ?
C319 H319 0.9500 . ?
Zn I3 2.517(7) . ?
Zn I1 2.551(9) . ?
I4 Zn10 2.540(18) . ?
I6 Zn10 2.548(18) . ?

loop_
_geom_torsion_atom_site_label_1
_geom_torsion_atom_site_label_2
_geom_torsion_atom_site_label_3
_geom_torsion_atom_site_label_4
_geom_torsion
_geom_torsion_site_symmetry_1
_geom_torsion_site_symmetry_2
_geom_torsion_site_symmetry_3
_geom_torsion_site_symmetry_4
_geom_torsion_publ_flag
Zn33 N312 C332 C333 -168.9(6) . . . . ?
Zn33 N312 C336 C335 169.0(8) . . . . ?
Zn33 N305 C312 C313 -170.9(9) 8_465 . . . ?
Zn33 N305 C311 C310 175.3(13) 8_465 . . . ?
Zn32 N306 C314 C315 -179.7(10) . . . . ?
Zn32 N306 C318 C317 -179.2(11) . . . . ?
Zn32 N307 C319 C320 178.8(15) . . . . ?
Zn31 N301 C305 C304 -178.4(10) . . . . ?
Zn31 N301 C301 C302 -176.9(13) . . . . ?
Zn31 N311 C329 C328 -172.7(12) 3_545 . . . ?
Zn31 N311 C330 C331 171.7(12) 3_545 . . . ?
N304 C308 C316 C315 -177.5(10) . . . . ?
N304 C308 C316 C317 0.0(14) . . . . ?
N304 C307 C309 C313 -0.7(13) . . . . ?
N304 C307 C309 C310 -178.0(11) . . . . ?
N310 C325 C327 C328 -167.6(9) . . . . ?
N310 C325 C327 C331 18.8(12) . . . . ?
N312 C332 C333 C334 -2.5(11) . . . . ?
N312 C336 C335 C334 3.1(16) . . . . ?
N302 C306 C303 C304 4.4(17) . . . . ?
N302 C306 C303 C302 -177.8(12) . . . . ?
N302 C308 C316 C315 2.2(15) . . . . ?
N302 C308 C316 C317 179.6(10) . . . . ?
N303 C306 C303 C304 -174.4(12) . . . . ?
N303 C306 C303 C302 3.4(17) . . . . ?
N303 C307 C309 C313 179.3(9) . . . . ?
N303 C307 C309 C310 2.0(15) . . . . ?
N309 C325 C327 C328 14.3(12) . . . . ?
N309 C325 C327 C331 -159.3(9) . . . . ?
C321 C322 C323 N307 1.0(14) . . . . ?
C321 C320 C319 N307 2(3) . . . . ?
N301 C305 C304 C303 -7(2) . . . . ?
N301 C301 C302 C303 -3(3) . . . . ?
C332 N312 C336 C335 -6.9(15) . . . . ?
C333 C334 C326 N310 177.6(7) . . . . ?
C333 C334 C326 N308 -1.0(10) . . . . ?
C333 C334 C335 C336 1.1(14) . . . . ?
C306 N302 C308 N304 -0.3(14) . . . . ?
C306 N302 C308 C316 -179.9(9) . . . . ?
C306 N303 C307 N304 4.0(14) . . . . ?
C306 N303 C307 C309 -176.0(8) . . . . ?
C306 C303 C304 C305 -178.5(11) . . . . ?
C306 C303 C302 C301 -176.8(13) . . . . ?
C308 N304 C307 N303 0.1(13) . . . . ?
C308 N304 C307 C309 -179.9(8) . . . . ?
C308 N302 C306 N303 5.2(15) . . . . ?
C308 N302 C306 C303 -173.5(9) . . . . ?
C308 C316 C315 C314 -179.9(11) . . . . ?
C308 C316 C317 C318 -179.4(11) . . . . ?
C307 N304 C308 N302 -2.1(13) . . . . ?
C307 N304 C308 C316 177.6(8) . . . . ?
C307 N303 C306 N302 -6.9(15) . . . . ?
C307 N303 C306 C303 171.8(9) . . . . ?
C307 C309 C310 C311 -175.9(12) . . . . ?
C326 N310 C325 N309 -1.4(10) . . . . ?
C326 N310 C325 C327 -179.4(6) . . . . ?
C326 N308 C324 N309 4.6(10) . . . . ?
C326 N308 C324 C321 -177.0(6) . . . . ?
C326 C334 C333 C332 177.4(6) . . . . ?
C326 C334 C335 C336 -177.9(9) . . . . ?
C324 N308 C326 N310 -4.5(10) . . . . ?
C324 N308 C326 C334 174.0(5) . . . . ?
C324 N309 C325 N310 1.5(10) . . . . ?
C324 N309 C325 C327 179.5(7) . . . . ?
C324 C321 C322 C323 176.2(8) . . . . ?
C324 C321 C320 C319 -178.2(12) . . . . ?
N306 C314 C315 C316 0(2) . . . . ?
C325 N310 C326 N308 3.1(11) . . . . ?
C325 N310 C326 C334 -175.3(6) . . . . ?
C325 N309 C324 N308 -3.3(11) . . . . ?
C325 N309 C324 C321 178.3(6) . . . . ?
C325 C327 C328 C329 179.1(11) . . . . ?
C325 C327 C331 C330 -177.7(10) . . . . ?
C316 C317 C318 N306 -2(2) . . . . ?
C313 C309 C310 C311 7(2) . . . . ?
C309 C313 C312 N305 -0.9(17) . . . . ?
C309 C310 C311 N305 -8(2) . . . . ?
C312 N305 C311 C310 4(2) . . . . ?
C312 C313 C309 C307 179.8(10) . . . . ?
C312 C313 C309 C310 -2.8(16) . . . . ?
C322 C321 C324 N308 -18.7(11) . . . . ?
C322 C321 C324 N309 159.9(8) . . . . ?
C322 C321 C320 C319 -4.2(18) . . . . ?
C322 C323 N307 Zn32 179.9(6) . . . . ?
C322 C323 N307 Zn42 -175.9(6) . . . . ?
C322 C323 N307 Zn52 -169.8(9) . . . . ?
C322 C323 N307 C319 -3.0(15) . . . . ?
N311 C330 C331 C327 -10(2) . . . . ?
C327 C328 C329 N311 6(2) . . . . ?
C323 N307 C319 C320 1(3) . . . . ?
C336 N312 C332 C333 6.7(12) . . . . ?
C335 C334 C333 C332 -1.5(11) . . . . ?
C335 C334 C326 N310 -3.5(10) . . . . ?
C335 C334 C326 N308 177.9(7) . . . . ?
C314 N306 C318 C317 5(2) . . . . ?
C315 C316 C317 C318 -1.8(18) . . . . ?
C317 C316 C315 C314 2.6(17) . . . . ?
C305 N301 C301 C302 0(2) . . . . ?
C304 C303 C302 C301 1(2) . . . . ?
C318 N306 C314 C315 -4(2) . . . . ?
C301 N301 C305 C304 5(2) . . . . ?
C328 C327 C331 C330 8.8(17) . . . . ?
C329 N311 C330 C331 7(2) . . . . ?
C329 N311 C330 Zn10 174(2) . . . 3_545 ?
C311 N305 C312 C313 0.3(18) . . . . ?
C302 C303 C304 C305 4(2) . . . . ?
C330 N311 C329 C328 -5(2) . . . . ?
C331 C327 C328 C329 -7.2(18) . . . . ?
C320 C321 C324 N308 154.7(9) . . . . ?
C320 C321 C324 N309 -26.8(12) . . . . ?
C320 C321 C322 C323 2.8(15) . . . . ?
Zn42 N306 C314 C315 -171.7(10) . . . . ?
Zn42 N306 C318 C317 171.1(10) . . . . ?
Zn42 N307 C319 C320 173.7(14) . . . . ?
Zn43 N312 C332 C333 -165.6(6) . . . . ?
Zn43 N312 C336 C335 166.1(9) . . . . ?
Zn52 N306 C314 C315 -168.9(12) . . . . ?
Zn52 N306 C318 C317 164.1(13) . . . . ?
Zn52 N307 C319 C320 164.4(15) . . . . ?
Zn N301 C305 C304 -176.9(11) . . . . ?
Zn N301 C301 C302 -177.3(12) . . . . ?
Zn N311 C329 C328 174.9(11) 3_545 . . . ?
Zn N311 C330 C331 -172.6(13) 3_545 . . . ?
Zn10 N311 C329 C328 163(4) 3_545 . . . ?
Zn10 N311 C330 C331 -167(2) 3_545 . . . ?
Zn10 C330 C331 C327 -82(9) 3_545 . . . ?

loop_
_exptl_oxdiff_crystal_face_indexfrac_h
_exptl_oxdiff_crystal_face_indexfrac_k
_exptl_oxdiff_crystal_face_indexfrac_l
_exptl_oxdiff_crystal_face_x
_exptl_oxdiff_crystal_face_y
_exptl_oxdiff_crystal_face_z
-0.9995 -0.0004 0.0001 0.0058 0.0429 -0.0142
0.9995 0.0004 -0.0001 -0.0058 -0.0429 0.0142
-0.0017 1.0003 -0.0001 0.0093 0.0310 0.0973
1.9973 1.0012 -0.0002 -0.0024 -0.0548 0.1257
-1.0012 0.9998 -0.0000 0.0151 0.0739 0.0831
1.0012 -0.9998 0.0000 -0.0151 -0.0739 -0.0831
-1.0010 1.0003 1.0005 -0.0364 0.0721 0.0886
1.0010 -1.0003 -1.0005 0.0364 -0.0721 -0.0886
0.9978 1.0007 -0.0002 0.0035 -0.0119 0.1115
-0.0002 -0.0005 -1.0005 0.0515 0.0018 -0.0055
0.0002 0.0005 1.0005 -0.0515 -0.0018 0.0055
-0.9993 0.0000 1.0006 -0.0457 0.0411 -0.0087
0.9993 -0.0000 -1.0006 0.0457 -0.0411 0.0087
-0.9996 -0.0009 -1.0004 0.0574 0.0447 -0.0197
0.9996 0.0009 1.0004 -0.0574 -0.0447 0.0197
-0.9976 -1.0003 1.0007 -0.0550 0.0101 -0.1060

loop_
_smtbx_masks_void_nr
_smtbx_masks_void_average_x
_smtbx_masks_void_average_y
_smtbx_masks_void_average_z
_smtbx_masks_void_volume
_smtbx_masks_void_count_electrons
_smtbx_masks_void_content
1 -0.482 -0.969 -0.232 3538.7 937.3 ?
2 -0.982 -0.667 -0.232 3538.7 937.3 ?
